data_8101429
loop_
_publ_author_name
'Schreuer, J\"urgen'
'Hauss\"uhl, Eiken'

_publ_section_title
;
Crystal structure of bis(rubidium) hydrogen nitrilotriacetate dihydrate, 
Rb~2~(NH(CH~2~COO)~3~) &#x00B7; 2H~2~O
;
_journal_issue 1
_journal_name_full 'Zeitschrift f\"ur Kristallographie - New Crystal Structures'
_journal_page_first 69
_journal_page_last 70
_journal_volume 214
_journal_year 1999
_chemical_formula_moiety 'C6 H11 N O8 Rb2'
_chemical_formula_structural 'Rb2 (N H(C H2 C O O)3) (H2O)2'
_chemical_formula_sum 'C6 H11 N O8 Rb2'
_chemical_formula_weight 396.10
_chemical_name_common 'bis(rubidium)hydrogen nitrilotriacetate dihydrate'
_space_group_IT_number 14
_symmetry_cell_setting monoclinic
_symmetry_space_group_name_Hall '-P 2yn'
_symmetry_space_group_name_H-M 'P 1 21/n 1'
_cell_angle_alpha 90.00
_cell_angle_beta 100.24(3)
_cell_angle_gamma 90.00
_cell_formula_units_Z 4
_cell_length_a 5.740(3)
_cell_length_b 16.151(8)
_cell_length_c 13.290(6)
_cell_measurement_temperature 293(2)
_cell_volume 1210.6(4)
_diffrn_ambient_temperature 293(2)
_exptl_crystal_density_diffrn 2.173
_refine_ls_R_factor_obs 0.0286
_refine_ls_wR_factor_obs 0.0565
_cod_original_sg_symbol_H-M 'P 21/n'
_cod_database_code 8101429

loop_
_symmetry_equiv_pos_as_xyz
'x, y, z'
'-x+1/2, y+1/2, -z+1/2'
'-x, -y, -z'
'x-1/2, -y-1/2, z-1/2'

loop_
_atom_site_aniso_label
_atom_site_aniso_U_11
_atom_site_aniso_U_22
_atom_site_aniso_U_33
_atom_site_aniso_U_23
_atom_site_aniso_U_13
_atom_site_aniso_U_12
Rb1 0.0406(2) 0.0304(2) 0.0313(2) -0.00518(14) 0.00682(14) -0.0007(2)
Rb2 0.0364(2) 0.0308(2) 0.0474(2) 0.0057(2) 0.0060(2) 0.0051(2)
N1 0.0226(13) 0.0200(13) 0.0249(13) 0.0010(11) 0.0034(11) 0.0012(11)
C11 0.031(2) 0.032(2) 0.023(2) -0.0046(14) -0.002(2) 0.002(2)
C12 0.023(2) 0.033(2) 0.033(2) -0.001(2) 0.0023(14) 0.004(2)
C13 0.031(2) 0.022(2) 0.036(2) 0.0043(15) 0.002(2) -0.0048(14)
C14 0.031(2) 0.028(2) 0.040(2) 0.003(2) -0.003(2) -0.0017(15)
C15 0.027(2) 0.020(2) 0.027(2) 0.0032(13) -0.0012(13) 0.0001(13)
C16 0.033(2) 0.024(2) 0.033(2) -0.0011(14) 0.0025(15) 0.0003(14)
O14B 0.064(2) 0.0259(14) 0.054(2) -0.0078(12) -0.0088(14) -0.0011(13)
O14A 0.057(2) 0.051(2) 0.050(2) 0.0041(14) 0.0074(14) -0.0249(15)
O15A 0.0279(13) 0.0421(15) 0.0308(12) -0.0012(11) 0.0071(10) 0.0059(11)
O15B 0.0263(12) 0.0418(15) 0.0327(12) 0.0003(11) -0.0034(10) 0.0006(11)
O16B 0.0365(15) 0.049(2) 0.051(2) 0.0071(13) 0.0146(13) 0.0085(13)
O16A 0.044(2) 0.0361(15) 0.059(2) 0.0186(14) 0.0053(14) 0.0066(12)
OW1 0.069(2) 0.056(2) 0.055(2) 0.011(2) 0.022(2) -0.012(2)
OW2 0.073(3) 0.064(2) 0.053(2) 0.011(2) 0.021(2) 0.023(2)

loop_
_atom_site_label
_atom_site_type_symbol
_atom_site_fract_x
_atom_site_fract_y
_atom_site_fract_z
_atom_site_U_iso_or_equiv
_atom_site_thermal_displace_type
_atom_site_occupancy
_atom_site_calc_flag
_atom_site_refinement_flags
_atom_site_disorder_group
Rb1 Rb 0.19520(6) 0.06905(2) 0.39949(3) 0.03406(12) Uani 1 d . .
Rb2 Rb 0.77786(6) 0.21392(2) 0.58187(3) 0.03837(13) Uani 1 d . .
N1 N 0.5619(5) 0.0741(2) 0.8242(2) 0.0226(5) Uani 1 d . .
C11 C 0.6576(7) 0.1230(2) 0.9175(2) 0.0296(8) Uani 1 d . .
C12 C 0.3365(6) 0.1089(2) 0.7664(3) 0.0298(7) Uani 1 d . .
C13 C 0.5308(6) -0.0147(2) 0.8501(3) 0.0299(8) Uani 1 d . .
C14 C 0.7569(6) 0.2053(2) 0.8931(3) 0.0338(8) Uani 1 d . .
C15 C 0.3043(6) 0.0813(2) 0.6547(2) 0.0254(7) Uani 1 d . .
C16 C 0.7678(6) -0.0588(2) 0.8794(3) 0.0304(8) Uani 1 d . .
O14B O 0.7844(5) 0.2577(2) 0.9638(2) 0.0504(7) Uani 1 d . .
O14A O 0.8116(5) 0.2138(2) 0.8074(2) 0.0529(8) Uani 1 d . .
O15A O 0.4883(4) 0.06563(14) 0.6207(2) 0.0334(6) Uani 1 d . .
O15B O 0.0956(4) 0.07991(15) 0.6071(2) 0.0346(6) Uani 1 d . .
O16B O 0.9223(5) -0.0399(2) 0.8276(2) 0.0444(6) Uani 1 d . .
O16A O 0.7829(5) -0.1116(2) 0.9476(2) 0.0468(7) Uani 1 d . .
OW1 O 0.3121(7) 0.3092(3) 0.6582(3) 0.0586(9) Uani 1 d . .
OW2 O 0.6821(7) 0.1670(2) 0.3491(3) 0.0622(9) Uani 1 d . .
HN1 H 0.6703(64) 0.0790(21) 0.7851(27) 0.029(10) Uiso 1 d . .
H11A H 0.5310(66) 0.1284(22) 0.9557(27) 0.039(10) Uiso 1 d . .
H11B H 0.7869(67) 0.0936(21) 0.9573(28) 0.032(10) Uiso 1 d . .
H12A H 0.2105(74) 0.0909(23) 0.7983(30) 0.042(11) Uiso 1 d . .
H12B H 0.3571(62) 0.1719(23) 0.7682(25) 0.033(9) Uiso 1 d . .
H13A H 0.4398(67) -0.0390(23) 0.7937(30) 0.038(10) Uiso 1 d . .
H13B H 0.4322(58) -0.0168(20) 0.9047(25) 0.027(9) Uiso 1 d . .
HW1A H 0.2929(86) 0.2859(31) 0.6073(39) 0.064(19) Uiso 1 d . .
HW1B H 0.3870(86) 0.3560(33) 0.6539(34) 0.066(16) Uiso 1 d . .
HW2A H 0.7333(83) 0.1802(31) 0.2964(42) 0.065(17) Uiso 1 d . .
HW2B H 0.5639(110) 0.1987(40) 0.3396(47) 0.106(25) Uiso 1 d . .

loop_
_geom_bond_atom_site_label_1
_geom_bond_atom_site_label_2
_geom_bond_distance
_geom_bond_site_symmetry_2
_geom_bond_publ_flag
Rb1 O15A 2.876(2) 3_656 ?
Rb1 O15B 2.919(2) 3_556 ?
Rb1 O15B 2.919(3) . ?
Rb1 O14B 2.942(3) 4_565 ?
Rb1 O16B 3.008(3) 3_656 ?
Rb1 O15A 3.116(3) . ?
Rb1 OW2 3.304(4) 1_455 ?
Rb1 C15 3.341(3) . ?
Rb1 OW2 3.379(4) . ?
Rb1 C14 3.663(4) 4_565 ?
Rb1 C15 3.727(3) 3_556 ?
Rb1 Rb2 4.3740(10) 1_455 ?
Rb1 HW2B 3.18(6) . ?
Rb2 O15B 2.811(2) 1_655 ?
Rb2 O16A 2.856(3) 2_656 ?
Rb2 O14A 2.966(3) . ?
Rb2 O15A 3.010(2) . ?
Rb2 O14B 3.018(3) 4_565 ?
Rb2 OW2 3.135(4) . ?
Rb2 OW1 3.391(4) . ?
Rb2 OW1 3.419(4) 1_655 ?
Rb2 O14B 3.569(3) 4_665 ?
Rb2 C15 3.689(3) 1_655 ?
Rb2 C15 3.720(3) . ?
Rb2 C16 3.721(3) 2_656 ?
Rb2 HW1A 3.09(5) . ?
Rb2 HW2B 3.24(6) . ?
N1 C11 1.489(4) . ?
N1 C12 1.492(4) . ?
N1 C13 1.492(4) . ?
N1 HN1 0.88(4) . ?
C11 C14 1.503(5) . ?
C11 H11A 0.96(4) . ?
C11 H11B 0.96(4) . ?
C12 C15 1.530(5) . ?
C12 H12A 0.95(4) . ?
C12 H12B 1.02(4) . ?
C13 C16 1.523(5) . ?
C13 H13A 0.92(4) . ?
C13 H13B 1.00(3) . ?
C14 O14A 1.241(5) . ?
C14 O14B 1.252(4) . ?
C14 Rb1 3.663(4) 4_666 ?
C15 O15A 1.245(4) . ?
C15 O15B 1.251(4) . ?
C15 Rb2 3.689(3) 1_455 ?
C15 Rb1 3.727(3) 3_556 ?
C16 O16A 1.236(4) . ?
C16 O16B 1.253(4) . ?
C16 Rb2 3.721(3) 2_646 ?
O14B Rb1 2.942(3) 4_666 ?
O14B Rb2 3.018(3) 4_666 ?
O14B Rb2 3.569(3) 4_566 ?
O15A Rb1 2.876(2) 3_656 ?
O15B Rb2 2.811(2) 1_455 ?
O15B Rb1 2.919(2) 3_556 ?
O16B Rb1 3.007(3) 3_656 ?
O16A Rb2 2.856(3) 2_646 ?
OW1 Rb2 3.419(4) 1_455 ?
OW1 HW1A 0.76(5) . ?
OW1 HW1B 0.88(5) . ?
OW2 Rb1 3.304(4) 1_655 ?
OW2 HW2A 0.83(6) . ?
OW2 HW2B 0.84(6) . ?
